data_7118271
loop_
_publ_author_name
'Chakraborty, Anindita'
'Bhattacharyya, Sohini'
'Hazra, Arpan'
'Ghosh, Ashta Chandra'
'Maji, Tapas Kumar'

_publ_section_title
;
 Post-synthetic metalation in an anionic MOF for efficient catalytic
 activity and removal of heavy metal ions from aqueous solution.
;
_journal_issue 13
_journal_name_full 'Chemical communications (Cambridge, England)'
_journal_page_first 2831
_journal_page_last 2834
_journal_paper_doi 10.1039/c5cc09814a
_journal_volume 52
_journal_year 2016
_chemical_formula_sum 'C52 H44 N2 O20 Zn3'
_chemical_formula_weight 1213.00
_chemical_name_systematic
;
 ?
;
_space_group_IT_number 2
_symmetry_cell_setting triclinic
_symmetry_space_group_name_Hall '-P 1'
_symmetry_space_group_name_H-M 'P -1'
_atom_sites_solution_hydrogens geom
_atom_sites_solution_primary direct
_atom_sites_solution_secondary difmap
_audit_creation_method SHELXL-97
_audit_update_record
;
2015-10-14 deposited with the CCDC.
2016-01-04 downloaded from the CCDC.
;
_cell_angle_alpha 68.27(3)
_cell_angle_beta 82.61(3)
_cell_angle_gamma 82.18(3)
_cell_formula_units_Z 2
_cell_length_a 9.4533(19)
_cell_length_b 18.614(4)
_cell_length_c 19.976(4)
_cell_measurement_temperature 100(2)
_cell_volume 3223.2(13)
_computing_cell_refinement 'Bruker SAINT'
_computing_data_collection 'Bruker APEX2'
_computing_data_reduction 'Bruker SAINT  A'
_computing_molecular_graphics 'Bruker SHELXTL'
_computing_publication_material 'Bruker SHELXTL'
_computing_structure_refinement 'SHELXL-97 (Sheldrick, 2008)'
_computing_structure_solution 'SHELXS-97 (Sheldrick, 2008)'
_diffrn_ambient_temperature 100(2)
_diffrn_measured_fraction_theta_full 0.981
_diffrn_measured_fraction_theta_max 0.981
_diffrn_measurement_device_type 'Bruker APEX-II CCD'
_diffrn_radiation_monochromator graphite
_diffrn_radiation_source 'fine-focus sealed tube'
_diffrn_radiation_type MoK\a
_diffrn_radiation_wavelength 0.71073
_diffrn_reflns_av_R_equivalents 0.0895
_diffrn_reflns_av_sigmaI/netI 0.1515
_diffrn_reflns_limit_h_max 11
_diffrn_reflns_limit_h_min -11
_diffrn_reflns_limit_k_max 21
_diffrn_reflns_limit_k_min -22
_diffrn_reflns_limit_l_max 22
_diffrn_reflns_limit_l_min -23
_diffrn_reflns_number 21940
_diffrn_reflns_theta_full 25.00
_diffrn_reflns_theta_max 25.00
_diffrn_reflns_theta_min 1.88
_exptl_absorpt_coefficient_mu 1.172
_exptl_absorpt_correction_T_max 0.9120
_exptl_absorpt_correction_T_min 0.8531
_exptl_absorpt_correction_type empirical
_exptl_absorpt_process_details SADABS
_exptl_crystal_colour Colourless
_exptl_crystal_density_diffrn 1.250
_exptl_crystal_density_method 'not measured'
_exptl_crystal_description block
_exptl_crystal_F_000 1240
_exptl_crystal_size_max 0.14
_exptl_crystal_size_mid 0.12
_exptl_crystal_size_min 0.08
_refine_diff_density_max 1.340
_refine_diff_density_min -0.784
_refine_diff_density_rms 0.155
_refine_ls_extinction_method none
_refine_ls_goodness_of_fit_ref 1.060
_refine_ls_hydrogen_treatment noref
_refine_ls_matrix_type full
_refine_ls_number_parameters 752
_refine_ls_number_reflns 11141
_refine_ls_number_restraints 121
_refine_ls_restrained_S_all 1.058
_refine_ls_R_factor_all 0.1660
_refine_ls_R_factor_gt 0.1105
_refine_ls_shift/su_max 0.012
_refine_ls_shift/su_mean 0.000
_refine_ls_structure_factor_coef Fsqd
_refine_ls_weighting_details 'calc w=1/[\s^2^(Fo^2^)+(0.1534P)^2^+13.1172P] where P=(Fo^2^+2Fc^2^)/3'
_refine_ls_weighting_scheme calc
_refine_ls_wR_factor_gt 0.2956
_refine_ls_wR_factor_ref 0.3304
_reflns_number_gt 5987
_reflns_number_total 11141
_reflns_threshold_expression >2\s(I)
_cod_data_source_file c5cc09814a2.cif
_cod_data_source_block AMOF-1
_cod_depositor_comments
;
The following automatic conversions were performed:

'_symmetry_cell_setting' value 'Triclinic' changed to 'triclinic'
according to
/usr/data/users/saulius/crontab/automatic-downloads/rss-feeds/RSC/lib/dictionaries/cif_core.dic
dictionary named 'cif_core.dic' version 2.4.2 from 2011-04-26.

Automatic conversion script
Id: cif_fix_values 4268 2015-11-12 08:31:59Z antanas 

 Adding full bibliography for 7118271.cif.
;
_cod_original_cell_volume 3223.2(11)
_cod_original_sg_symbol_H-M P-1
_cod_database_code 7118271

loop_
_symmetry_equiv_pos_as_xyz
'x, y, z'
'-x, -y, -z'

loop_
_atom_site_label
_atom_site_type_symbol
_atom_site_fract_x
_atom_site_fract_y
_atom_site_fract_z
_atom_site_U_iso_or_equiv
_atom_site_adp_type
_atom_site_occupancy
_atom_site_symmetry_multiplicity
_atom_site_calc_flag
_atom_site_refinement_flags
_atom_site_disorder_assembly
_atom_site_disorder_group
C1 C 1.0265(12) 0.3197(6) 0.3488(6) 0.032(3) Uani 1 1 d . . .
C2 C 1.0566(11) 0.2637(6) 0.4237(5) 0.026(2) Uani 1 1 d . . .
C3 C 1.0309(12) 0.2860(7) 0.4825(7) 0.041(3) Uani 1 1 d . . .
H3 H 0.9946 0.3381 0.4760 0.049 Uiso 1 1 calc R . .
C4 C 1.0566(14) 0.2341(9) 0.5515(7) 0.051(4) Uani 1 1 d . . .
C5 C 1.020(4) 0.285(3) 0.6064(19) 0.046(9) Uani 0.49(4) 1 d PU . 1
O3 O 1.030(2) 0.2365(15) 0.6698(10) 0.042(7) Uani 0.49(4) 1 d PU . 1
O4 O 1.012(2) 0.3552(15) 0.5847(14) 0.046(7) Uani 0.49(4) 1 d PU . 1
C5A C 1.041(4) 0.247(2) 0.619(2) 0.049(9) Uani 0.51(4) 1 d PU . 2
O3A O 1.049(3) 0.185(2) 0.6852(12) 0.077(9) Uani 0.51(4) 1 d PU . 2
O4A O 1.010(3) 0.3188(18) 0.6140(15) 0.048(7) Uani 0.51(4) 1 d PU . 2
C6 C 1.1106(15) 0.1882(8) 0.4321(7) 0.057(4) Uani 1 1 d . . .
H6 H 1.1342 0.1731 0.3912 0.069 Uiso 1 1 calc R . .
C7 C 1.1093(12) 0.1589(9) 0.5600(6) 0.051(4) Uani 1 1 d . . .
H7 H 1.1318 0.1232 0.6064 0.061 Uiso 1 1 calc R . .
C8 C 1.1298(17) 0.1348(7) 0.5013(7) 0.054(4) Uani 1 1 d . . .
C9 C 1.229(2) 0.0340(8) 0.4549(9) 0.078(4) Uani 1 1 d U . .
H9A H 1.2992 0.0678 0.4207 0.094 Uiso 1 1 calc R . .
H9B H 1.1447 0.0371 0.4290 0.094 Uiso 1 1 calc R . .
C10 C 1.295(2) -0.0479(8) 0.4839(10) 0.075(4) Uani 1 1 d U . .
C11 C 1.409(4) -0.0740(16) 0.4567(19) 0.072(6) Uani 0.55(3) 1 d PU . 1
H11 H 1.4489 -0.0379 0.4134 0.086 Uiso 0.55(3) 1 calc PR . 1
C12 C 1.219(3) -0.1043(15) 0.5538(19) 0.075(10) Uani 0.55(3) 1 d PU . 1
H12 H 1.1281 -0.0863 0.5714 0.090 Uiso 0.55(3) 1 calc PR . 1
C13 C 1.480(4) -0.1430(19) 0.479(2) 0.073(10) Uani 0.55(3) 1 d PU . 1
H13 H 1.5670 -0.1555 0.4539 0.088 Uiso 0.55(3) 1 calc PR . 1
C11A C 1.459(4) -0.062(2) 0.493(2) 0.073(11) Uani 0.45(3) 1 d PU . 2
H11A H 1.5214 -0.0223 0.4824 0.087 Uiso 0.45(3) 1 calc PR . 2
C12A C 1.234(4) -0.107(2) 0.493(2) 0.083(13) Uani 0.45(3) 1 d PU . 2
H12A H 1.1520 -0.1024 0.4683 0.099 Uiso 0.45(3) 1 calc PR . 2
C13A C 1.498(5) -0.140(3) 0.518(3) 0.084(14) Uani 0.45(3) 1 d PU . 2
H13A H 1.5987 -0.1546 0.5164 0.101 Uiso 0.45(3) 1 calc PR . 2
C15 C 1.4165(14) -0.1978(7) 0.5430(10) 0.064(5) Uani 1 1 d . . .
C14 C 1.280(4) -0.184(2) 0.594(3) 0.087(16) Uani 0.48(5) 1 d PU . 1
H14 H 1.2459 -0.2191 0.6403 0.105 Uiso 0.48(5) 1 calc PR . 1
C14A C 1.284(3) -0.1802(14) 0.540(2) 0.052(10) Uani 0.52(5) 1 d PU . 2
H14A H 1.2186 -0.2163 0.5688 0.063 Uiso 0.52(5) 1 calc PR . 2
C19 C 1.3241(10) -0.4610(6) 0.6253(5) 0.0237(12) Uani 1 1 d . . .
H19 H 1.2298 -0.4403 0.6123 0.028 Uiso 1 1 calc R A 1
C20 C 1.5978(10) -0.5225(7) 0.6649(5) 0.028(2) Uani 1 1 d . . .
C21 C 1.3564(10) -0.5392(6) 0.6554(5) 0.0237(12) Uani 1 1 d . . .
C22 C 1.4933(10) -0.5712(6) 0.6745(5) 0.0237(12) Uani 1 1 d . . .
H22 H 1.5148 -0.6260 0.6939 0.028 Uiso 1 1 calc R . .
C23 C 1.2428(11) -0.5937(7) 0.6710(6) 0.031(2) Uani 1 1 d . . .
C24 C 1.7473(11) -0.5507(6) 0.6864(5) 0.024(2) Uani 1 1 d . . .
C25 C 1.2586(11) 0.4208(5) 0.1779(5) 0.023(2) Uani 1 1 d . . .
C26 C 1.3700(11) 0.4730(7) 0.1680(6) 0.037(3) Uani 1 1 d . C .
C27 C 1.5091(10) 0.4435(6) 0.1848(5) 0.026(2) Uani 1 1 d . C .
H27 H 1.5327 0.3889 0.2008 0.031 Uiso 1 1 calc R . .
C28 C 1.6160(11) 0.4913(6) 0.1790(5) 0.026(2) Uani 1 1 d . . .
C30 C 1.3390(11) 0.5549(6) 0.1426(5) 0.026(2) Uani 1 1 d . . .
H30 H 1.2452 0.5771 0.1298 0.031 Uiso 1 1 calc R B 1
C32 C 1.7600(12) 0.4611(6) 0.1979(5) 0.031(2) Uani 1 1 d . . .
C34 C 1.4127(14) 0.8081(8) 0.1091(10) 0.095(7) Uani 1 1 d D . .
C36B C 1.208(3) 0.8833(9) 0.1383(14) 0.078(4) Uani 0.60 1 d PD C 1
H36B H 1.1125 0.8839 0.1600 0.094 Uiso 0.60 1 calc PR C 1
C37B C 1.473(3) 0.8757(8) 0.0850(13) 0.078(4) Uani 0.60 1 d PD C 1
H37B H 1.5709 0.8744 0.0665 0.094 Uiso 0.60 1 calc PR C 1
C38B C 1.409(2) 0.9449(12) 0.0848(13) 0.078(4) Uani 0.60 1 d PD C 1
H38B H 1.4605 0.9896 0.0666 0.094 Uiso 0.60 1 calc PR C 1
C39B C 1.270(2) 0.9504(11) 0.1106(11) 0.053(5) Uani 0.60 1 d PD C 1
C40B C 1.186(2) 1.0277(12) 0.1067(11) 0.051(6) Uani 0.60 1 d P C 1
H40A H 1.0922 1.0180 0.1353 0.061 Uiso 0.60 1 calc PR C 1
H40B H 1.2393 1.0553 0.1277 0.061 Uiso 0.60 1 calc PR C 1
C35B C 1.2757(19) 0.8153(13) 0.1366(12) 0.078(4) Uani 0.60 1 d PD C 1
H35B H 1.2246 0.7705 0.1556 0.094 Uiso 0.60 1 calc PR C 1
C36A C 1.212(4) 0.907(2) 0.084(2) 0.078(4) Uani 0.40 1 d PD C 2
H36A H 1.1339 0.9238 0.1113 0.094 Uiso 0.40 1 calc PR C 2
C37A C 1.467(4) 0.869(2) 0.016(3) 0.078(4) Uani 0.40 1 d P C 2
H37A H 1.5462 0.8532 -0.0112 0.094 Uiso 0.40 1 calc PR C 2
C38A C 1.398(4) 0.931(2) -0.008(3) 0.078(4) Uani 0.40 1 d P C 2
H38A H 1.4393 0.9670 -0.0515 0.094 Uiso 0.40 1 calc PR C 2
C39A C 1.265(4) 0.9562(17) 0.0188(17) 0.053(5) Uani 0.40 1 d PD C 2
C40A C 1.183(4) 1.0318(19) -0.0122(18) 0.055(9) Uani 0.40 1 d P C 2
H40C H 1.2327 1.0623 -0.0587 0.066 Uiso 0.40 1 calc PR C 2
H40D H 1.0875 1.0235 -0.0222 0.066 Uiso 0.40 1 calc PR C 2
C35A C 1.270(5) 0.836(2) 0.108(3) 0.078(4) Uani 0.40 1 d P C 2
H35A H 1.2046 0.7971 0.1276 0.094 Uiso 0.40 1 calc PR C 2
C41 C 1.1142(14) 1.1527(7) 0.0109(6) 0.042(3) Uani 1 1 d . C .
C42 C 1.0968(12) 1.1895(6) 0.0631(6) 0.032(3) Uani 1 1 d . . .
H42 H 1.1141 1.1603 0.1121 0.038 Uiso 1 1 calc R . .
C43 C 1.0941(14) 1.1928(7) -0.0581(6) 0.045(3) Uani 1 1 d . . .
H43 H 1.1129 1.1678 -0.0925 0.054 Uiso 1 1 calc R . .
C44 C 1.0545(11) 1.2683(6) 0.0413(5) 0.027(2) Uani 1 1 d . . .
C45 C 1.0454(12) 1.2715(6) -0.0802(5) 0.029(2) Uani 1 1 d . . .
C46 C 1.0337(11) 1.3110(7) -0.0306(5) 0.032(2) Uani 1 1 d . . .
H46 H 1.0119 1.3657 -0.0465 0.038 Uiso 1 1 calc R . .
C47 C 1.0169(11) 1.3139(6) -0.1566(6) 0.030(2) Uani 1 1 d . . .
C48 C 1.0379(10) 1.3079(6) 0.0947(5) 0.024(2) Uani 1 1 d . . .
C100 C 1.671(2) 0.3151(19) 0.0574(15) 0.165(13) Uani 1 1 d . . .
H10A H 1.7231 0.3411 0.0798 0.248 Uiso 1 1 calc R . .
H10B H 1.6550 0.3495 0.0077 0.248 Uiso 1 1 calc R . .
H10C H 1.7273 0.2670 0.0569 0.248 Uiso 1 1 calc R . .
N1 N 1.613(4) 0.1801(15) 0.6739(16) 0.235(10) Uani 1 1 d . . .
H1A H 1.5344 0.1623 0.6647 0.282 Uiso 1 1 calc R . .
H1B H 1.5918 0.1843 0.7186 0.282 Uiso 1 1 calc R . .
C202 C 1.442(3) 0.2547(18) 0.0795(15) 0.177(15) Uani 1 1 d . . .
H20A H 1.3587 0.2450 0.1150 0.265 Uiso 1 1 calc R . .
H20B H 1.4931 0.2051 0.0798 0.265 Uiso 1 1 calc R . .
H20C H 1.4112 0.2849 0.0312 0.265 Uiso 1 1 calc R . .
C124 C 1.617(5) 0.2606(18) 0.622(2) 0.235(10) Uani 1 1 d . . .
H12G H 1.5250 0.2904 0.6261 0.352 Uiso 1 1 calc R . .
H12B H 1.6362 0.2602 0.5725 0.352 Uiso 1 1 calc R . .
H12C H 1.6937 0.2848 0.6322 0.352 Uiso 1 1 calc R . .
N2 N 1.5359(16) 0.2971(13) 0.0979(10) 0.121(7) Uani 1 1 d . . .
H2A H 1.5544 0.2700 0.1453 0.145 Uiso 1 1 calc R . .
H2B H 1.4855 0.3435 0.0964 0.145 Uiso 1 1 calc R . .
O1 O 1.0391(9) 0.2926(4) 0.2996(4) 0.0398(19) Uani 1 1 d . . .
O2 O 0.9935(8) 0.3894(4) 0.3421(4) 0.0387(19) Uani 1 1 d . . .
O5 O 1.1870(13) 0.0587(5) 0.5149(5) 0.074(3) Uani 1 1 d . . .
O6 O 1.3887(8) -0.3331(4) 0.5828(5) 0.031(2) Uani 0.84 1 d P . 1
C16 C 1.4925(16) -0.2808(8) 0.5768(10) 0.073(5) Uani 1 1 d . . 1
H16A H 1.5783 -0.2889 0.5453 0.088 Uiso 1 1 calc R . 1
H16B H 1.5226 -0.2891 0.6250 0.088 Uiso 1 1 calc R . 1
C17 C 1.4330(11) -0.4102(6) 0.6133(6) 0.031(2) Uani 1 1 d . . 1
C18 C 1.5668(10) -0.4419(6) 0.6364(5) 0.026(2) Uani 1 1 d . . 1
H18 H 1.6378 -0.4089 0.6328 0.031 Uiso 1 1 calc R . 1
O6A O 1.641(4) -0.341(2) 0.630(2) 0.026(9) Uiso 0.16 1 d P D 2
O7 O 1.8210(8) -0.5021(4) 0.6916(4) 0.0316(17) Uani 1 1 d . . .
O8 O 1.7881(8) -0.6227(4) 0.6997(4) 0.0315(17) Uani 1 1 d . . .
O9 O 1.1106(7) -0.5644(4) 0.6712(4) 0.0281(16) Uani 1 1 d . . .
O10 O 1.2733(8) -0.6637(5) 0.6844(5) 0.048(2) Uani 1 1 d . . .
O11 O 1.1229(7) 0.4474(4) 0.1863(4) 0.0297(16) Uani 1 1 d . . .
O12 O 1.2883(8) 0.3549(5) 0.1795(5) 0.042(2) Uani 1 1 d . . .
O13 O 1.8065(7) 0.3919(4) 0.1984(4) 0.0310(17) Uani 1 1 d . . .
O14 O 1.8303(8) 0.5030(4) 0.2154(4) 0.0318(17) Uani 1 1 d . . .
C29 C 1.5807(11) 0.5715(6) 0.1528(6) 0.027(2) Uani 1 1 d . C 1
H29 H 1.6522 0.6053 0.1464 0.033 Uiso 1 1 calc R C 1
C31 C 1.4422(11) 0.6023(6) 0.1362(5) 0.027(2) Uani 1 1 d . C 1
C33 C 1.4946(13) 0.7329(6) 0.1185(8) 0.047(3) Uani 1 1 d . C 1
H33A H 1.5777 0.7394 0.0819 0.056 Uiso 1 1 calc R C 1
H33B H 1.5307 0.7103 0.1671 0.056 Uiso 1 1 calc R C 1
O15 O 1.4004(8) 0.6823(4) 0.1101(4) 0.0214(17) Uani 0.84 1 d P C 1
O15A O 1.653(5) 0.640(3) 0.138(2) 0.031(10) Uiso 0.16 1 d P E 2
O16 O 1.1643(12) 1.0740(5) 0.0340(4) 0.059(3) Uani 1 1 d . . .
O17 O 1.0265(8) 1.2778(4) -0.1990(4) 0.0339(18) Uani 1 1 d . . .
O18 O 0.9801(7) 1.3866(4) -0.1758(4) 0.0297(17) Uani 1 1 d . . .
O19 O 1.0269(8) 1.3814(5) 0.0738(4) 0.0390(19) Uani 1 1 d . . .
O20 O 1.0360(8) 1.2665(4) 0.1624(4) 0.0344(18) Uani 1 1 d . . .
Zn1 Zn 1.01452(13) 0.35778(7) 0.19738(6) 0.0272(3) Uani 1 1 d . . .
Zn2 Zn 1.00925(12) 0.50161(7) 0.25834(6) 0.0265(3) Uani 1 1 d . . .
Zn3 Zn 0.99978(12) -0.66033(7) 0.70035(6) 0.0260(3) Uani 1 1 d . . .
C125 C 1.730(5) 0.1147(17) 0.6840(19) 0.235(10) Uani 1 1 d . . .
H12D H 1.6962 0.0674 0.7213 0.352 Uiso 1 1 calc R . .
H12E H 1.8142 0.1280 0.6991 0.352 Uiso 1 1 calc R . .
H12F H 1.7550 0.1059 0.6383 0.352 Uiso 1 1 calc R . .

loop_
_atom_site_aniso_label
_atom_site_aniso_U_11
_atom_site_aniso_U_22
_atom_site_aniso_U_33
_atom_site_aniso_U_23
_atom_site_aniso_U_13
_atom_site_aniso_U_12
C1 0.042(7) 0.032(6) 0.021(5) -0.010(5) -0.005(5) 0.007(5)
C2 0.033(6) 0.027(6) 0.028(6) -0.019(5) 0.001(5) -0.010(5)
C3 0.036(6) 0.044(7) 0.055(8) -0.034(6) -0.007(6) 0.003(6)
C4 0.045(8) 0.083(11) 0.049(8) -0.045(8) 0.009(6) -0.034(8)
C5 0.040(12) 0.049(13) 0.050(12) -0.014(9) -0.016(8) -0.010(9)
O3 0.052(9) 0.056(11) 0.027(9) -0.022(7) -0.003(6) -0.011(7)
O4 0.048(9) 0.046(10) 0.047(10) -0.025(8) 0.007(7) -0.002(7)
C5A 0.057(12) 0.045(12) 0.054(12) -0.024(9) -0.007(8) -0.012(9)
O3A 0.099(12) 0.085(13) 0.053(10) -0.034(9) -0.010(8) -0.003(8)
O4A 0.046(10) 0.050(11) 0.052(10) -0.028(9) -0.001(7) 0.004(8)
C6 0.068(9) 0.063(9) 0.049(8) -0.031(7) -0.031(7) 0.023(7)
C7 0.032(6) 0.090(11) 0.018(6) -0.005(6) -0.008(5) -0.001(7)
C8 0.091(11) 0.027(7) 0.037(7) -0.003(5) -0.023(7) 0.014(7)
C9 0.104(9) 0.031(6) 0.091(9) -0.010(6) -0.046(8) 0.020(7)
C10 0.098(8) 0.029(6) 0.092(8) -0.010(6) -0.039(7) 0.011(6)
C11 0.089(10) 0.033(8) 0.087(10) -0.013(7) -0.027(8) 0.006(7)
C12 0.061(13) 0.038(12) 0.099(16) -0.006(10) 0.011(11) 0.013(10)
C13 0.076(15) 0.058(14) 0.075(15) -0.021(11) 0.007(12) 0.005(11)
C11A 0.067(15) 0.058(15) 0.078(16) -0.006(12) -0.007(12) -0.005(12)
C12A 0.084(17) 0.066(17) 0.103(19) -0.022(12) -0.021(13) -0.034(13)
C13A 0.076(17) 0.073(18) 0.099(19) -0.022(13) -0.014(13) -0.010(13)
C15 0.036(7) 0.021(6) 0.128(14) -0.012(8) -0.030(8) 0.005(6)
C14 0.091(19) 0.068(18) 0.10(2) -0.033(13) -0.018(13) 0.010(12)
C14A 0.042(13) 0.027(12) 0.075(17) -0.005(10) 0.008(10) -0.011(9)
C19 0.019(3) 0.029(3) 0.024(3) -0.013(3) 0.002(2) 0.002(2)
C20 0.024(5) 0.047(7) 0.014(5) -0.016(5) -0.003(4) 0.008(5)
C21 0.019(3) 0.029(3) 0.024(3) -0.013(3) 0.002(2) 0.002(2)
C22 0.019(3) 0.029(3) 0.024(3) -0.013(3) 0.002(2) 0.002(2)
C23 0.027(6) 0.034(6) 0.042(7) -0.026(5) -0.007(5) 0.004(5)
C24 0.027(5) 0.026(6) 0.019(5) -0.009(4) 0.002(4) -0.007(5)
C25 0.034(6) 0.015(5) 0.021(5) -0.007(4) 0.000(4) 0.000(4)
C26 0.029(6) 0.040(7) 0.042(7) -0.018(6) -0.007(5) 0.004(5)
C27 0.027(5) 0.034(6) 0.017(5) -0.011(4) 0.000(4) 0.004(5)
C28 0.030(5) 0.029(6) 0.019(5) -0.009(4) -0.015(4) 0.004(5)
C30 0.027(5) 0.023(5) 0.026(5) -0.005(4) -0.009(4) 0.000(4)
C32 0.043(6) 0.032(6) 0.017(5) -0.008(4) -0.007(5) 0.002(5)
C34 0.037(8) 0.034(8) 0.18(2) -0.015(10) 0.027(10) -0.006(7)
C36B 0.067(7) 0.030(6) 0.117(11) -0.010(7) 0.009(8) -0.001(5)
C37B 0.067(7) 0.030(6) 0.117(11) -0.010(7) 0.009(8) -0.001(5)
C38B 0.067(7) 0.030(6) 0.117(11) -0.010(7) 0.009(8) -0.001(5)
C39B 0.067(13) 0.033(10) 0.064(12) -0.024(9) -0.002(10) -0.003(9)
C40B 0.054(13) 0.052(13) 0.041(12) -0.025(11) -0.001(10) 0.031(11)
C35B 0.067(7) 0.030(6) 0.117(11) -0.010(7) 0.009(8) -0.001(5)
C36A 0.067(7) 0.030(6) 0.117(11) -0.010(7) 0.009(8) -0.001(5)
C37A 0.067(7) 0.030(6) 0.117(11) -0.010(7) 0.009(8) -0.001(5)
C38A 0.067(7) 0.030(6) 0.117(11) -0.010(7) 0.009(8) -0.001(5)
C39A 0.067(13) 0.033(10) 0.064(12) -0.024(9) -0.002(10) -0.003(9)
C40A 0.07(2) 0.044(19) 0.05(2) -0.022(17) -0.009(18) 0.000(18)
C35A 0.067(7) 0.030(6) 0.117(11) -0.010(7) 0.009(8) -0.001(5)
C41 0.060(8) 0.024(6) 0.043(7) -0.013(5) -0.016(6) 0.002(6)
C42 0.047(7) 0.025(6) 0.029(6) -0.016(5) -0.002(5) -0.001(5)
C43 0.060(8) 0.046(7) 0.033(7) -0.021(6) -0.015(6) 0.011(6)
C44 0.026(5) 0.044(7) 0.015(5) -0.018(5) -0.001(4) 0.007(5)
C45 0.048(7) 0.016(5) 0.028(6) -0.011(4) -0.002(5) -0.010(5)
C46 0.038(6) 0.033(6) 0.025(6) -0.014(5) -0.006(5) 0.007(5)
C47 0.029(6) 0.027(6) 0.036(6) -0.012(5) -0.002(5) -0.005(5)
C48 0.019(5) 0.025(6) 0.029(6) -0.015(5) -0.007(4) 0.011(4)
C100 0.093(18) 0.28(4) 0.16(3) -0.14(3) 0.018(17) -0.03(2)
N1 0.39(3) 0.117(14) 0.21(2) -0.080(15) -0.08(2) 0.070(18)
C202 0.14(2) 0.29(4) 0.23(3) -0.23(3) 0.05(2) -0.10(2)
C124 0.39(3) 0.117(14) 0.21(2) -0.080(15) -0.08(2) 0.070(18)
N2 0.057(9) 0.21(2) 0.124(15) -0.090(15) 0.003(10) -0.012(12)
O1 0.058(5) 0.027(4) 0.024(4) 0.005(3) -0.015(4) 0.003(4)
O2 0.033(4) 0.023(4) 0.059(5) -0.016(4) 0.001(4) -0.001(3)
O5 0.112(9) 0.038(5) 0.058(6) -0.001(5) -0.040(6) 0.024(6)
O6 0.014(4) 0.015(4) 0.062(6) -0.010(4) -0.014(4) 0.001(3)
C16 0.055(9) 0.041(8) 0.108(13) -0.006(8) -0.021(9) 0.006(7)
C17 0.028(6) 0.021(5) 0.038(6) -0.002(5) -0.008(5) -0.005(4)
C18 0.019(5) 0.024(5) 0.036(6) -0.009(5) -0.004(4) -0.008(4)
O7 0.034(4) 0.027(4) 0.033(4) -0.007(3) -0.012(3) 0.000(3)
O8 0.034(4) 0.031(4) 0.032(4) -0.015(3) 0.001(3) -0.005(3)
O9 0.029(4) 0.019(4) 0.042(4) -0.016(3) -0.007(3) -0.006(3)
O10 0.023(4) 0.054(6) 0.075(6) -0.033(5) 0.000(4) -0.005(4)
O11 0.023(4) 0.032(4) 0.038(4) -0.021(3) 0.000(3) 0.003(3)
O12 0.029(4) 0.046(5) 0.063(6) -0.035(4) 0.000(4) -0.003(4)
O13 0.026(4) 0.028(4) 0.044(4) -0.018(3) -0.005(3) 0.000(3)
O14 0.045(4) 0.027(4) 0.028(4) -0.015(3) -0.003(3) -0.002(3)
C29 0.024(5) 0.025(5) 0.034(6) -0.014(5) 0.001(5) -0.001(4)
C31 0.032(6) 0.021(5) 0.026(5) -0.009(4) 0.003(5) -0.002(4)
C33 0.047(7) 0.024(6) 0.069(9) -0.014(6) -0.004(7) -0.010(6)
O15 0.019(4) 0.008(4) 0.032(5) -0.001(3) -0.007(3) 0.003(3)
O16 0.113(8) 0.021(4) 0.036(5) -0.008(4) -0.015(5) 0.015(5)
O17 0.046(5) 0.032(4) 0.028(4) -0.017(3) -0.001(3) -0.005(4)
O18 0.033(4) 0.026(4) 0.024(4) -0.002(3) -0.006(3) 0.000(3)
O19 0.046(5) 0.046(5) 0.033(4) -0.022(4) -0.008(4) -0.003(4)
O20 0.052(5) 0.028(4) 0.030(4) -0.015(3) -0.007(4) -0.006(4)
Zn1 0.0290(7) 0.0256(7) 0.0302(7) -0.0149(5) -0.0055(5) 0.0033(5)
Zn2 0.0264(6) 0.0262(7) 0.0299(7) -0.0129(5) -0.0076(5) 0.0008(5)
Zn3 0.0298(7) 0.0245(7) 0.0258(6) -0.0123(5) -0.0064(5) 0.0032(5)
C125 0.39(3) 0.117(14) 0.21(2) -0.080(15) -0.08(2) 0.070(18)

loop_
_atom_type_symbol
_atom_type_description
_atom_type_scat_dispersion_real
_atom_type_scat_dispersion_imag
_atom_type_scat_source
C C 0.0033 0.0016 'International Tables Vol C Tables 4.2.6.8 and 6.1.1.4'
H H 0.0000 0.0000 'International Tables Vol C Tables 4.2.6.8 and 6.1.1.4'
N N 0.0061 0.0033 'International Tables Vol C Tables 4.2.6.8 and 6.1.1.4'
O O 0.0106 0.0060 'International Tables Vol C Tables 4.2.6.8 and 6.1.1.4'
Zn Zn 0.2839 1.4301 'International Tables Vol C Tables 4.2.6.8 and 6.1.1.4'

loop_
_geom_angle_atom_site_label_1
_geom_angle_atom_site_label_2
_geom_angle_atom_site_label_3
_geom_angle
_geom_angle_site_symmetry_1
_geom_angle_site_symmetry_3
O1 C1 O2 126.4(10) . .
O1 C1 C2 117.1(9) . .
O2 C1 C2 116.5(9) . .
C3 C2 C6 120.0(11) . .
C3 C2 C1 121.5(10) . .
C6 C2 C1 118.5(9) . .
C2 C3 C4 121.4(12) . .
C2 C3 H3 119.3 . .
C4 C3 H3 119.3 . .
C7 C4 C3 118.6(11) . .
C7 C4 C5A 112(2) . .
C3 C4 C5A 130(2) . .
C7 C4 C5 135.0(18) . .
C3 C4 C5 106.4(17) . .
C5A C4 C5 23.4(15) . .
O4 C5 O3 129(4) . .
O4 C5 C4 123(3) . .
O3 C5 C4 106(3) . .
O4 C5 Zn3 65(2) . 1_565
O3 C5 Zn3 64(2) . 1_565
C4 C5 Zn3 169(2) . 1_565
C5 O3 Zn3 84(2) . 1_565
C5 O4 Zn3 85(2) . 1_565
O4A C5A O3A 123(3) . .
O4A C5A C4 115(3) . .
O3A C5A C4 122(3) . .
C5A O4A Zn3 117(2) . 1_565
C2 C6 C8 119.0(12) . .
C2 C6 H6 120.5 . .
C8 C6 H6 120.5 . .
C4 C7 C8 120.5(12) . .
C4 C7 H7 119.7 . .
C8 C7 H7 119.7 . .
C7 C8 O5 116.2(11) . .
C7 C8 C6 120.1(12) . .
O5 C8 C6 123.1(12) . .
O5 C9 C10 107.6(13) . .
O5 C9 H9A 110.2 . .
C10 C9 H9A 110.2 . .
O5 C9 H9B 110.2 . .
C10 C9 H9B 110.2 . .
H9A C9 H9B 108.5 . .
C12A C10 C11 92(3) . .
C12A C10 C9 126(2) . .
C11 C10 C9 125(2) . .
C12A C10 C11A 116(3) . .
C11 C10 C11A 40.6(19) . .
C9 C10 C11A 117.9(19) . .
C12A C10 C12 50(2) . .
C11 C10 C12 118(2) . .
C9 C10 C12 117.2(18) . .
C11A C10 C12 108(2) . .
C10 C11 C13 130(3) . .
C10 C11 H11 114.8 . .
C13 C11 H11 114.8 . .
C14 C12 C10 124(3) . .
C14 C12 H12 118.1 . .
C10 C12 H12 118.1 . .
C11 C13 C15 114(3) . .
C11 C13 H13 122.8 . .
C15 C13 H13 122.8 . .
C13A C11A C10 109(3) . .
C13A C11A H11A 125.7 . .
C10 C11A H11A 125.7 . .
C10 C12A C14A 121(4) . .
C10 C12A H12A 119.4 . .
C14A C12A H12A 119.4 . .
C15 C13A C11A 129(4) . .
C15 C13A H13A 115.5 . .
C11A C13A H13A 115.5 . .
C14A C15 C13A 117(3) . .
C14A C15 C13 105(2) . .
C13A C15 C13 35(2) . .
C14A C15 C16 126.2(15) . .
C13A C15 C16 117(2) . .
C13 C15 C16 120.1(18) . .
C14A C15 C14 41.7(18) . .
C13A C15 C14 114(3) . .
C13 C15 C14 129(2) . .
C16 C15 C14 111(2) . .
C12 C14 C15 104(4) . .
C12 C14 H14 128.2 . .
C15 C14 H14 128.2 . .
C15 C14A C12A 119(2) . .
C15 C14A H14A 120.3 . .
C12A C14A H14A 120.3 . .
C21 C19 C17 119.6(9) . .
C21 C19 H19 120.2 . .
C17 C19 H19 120.2 . .
C22 C20 C18 120.6(9) . .
C22 C20 C24 123.6(10) . .
C18 C20 C24 115.7(9) . .
C19 C21 C22 121.6(9) . .
C19 C21 C23 120.7(9) . .
C22 C21 C23 117.7(9) . .
C20 C22 C21 119.1(10) . .
C20 C22 H22 120.4 . .
C21 C22 H22 120.4 . .
O10 C23 O9 121.0(10) . .
O10 C23 C21 121.7(9) . .
O9 C23 C21 117.3(9) . .
O7 C24 O8 125.4(10) . .
O7 C24 C20 117.1(9) . .
O8 C24 C20 117.4(9) . .
O12 C25 O11 119.9(9) . .
O12 C25 C26 121.9(10) . .
O11 C25 C26 118.2(9) . .
C27 C26 C30 117.4(10) . .
C27 C26 C25 121.0(10) . .
C30 C26 C25 121.6(10) . .
C26 C27 C28 122.5(10) . .
C26 C27 H27 118.8 . .
C28 C27 H27 118.8 . .
C29 C28 C27 117.9(9) . .
C29 C28 C32 119.1(9) . .
C27 C28 C32 122.9(10) . .
C31 C30 C26 120.9(10) . .
C31 C30 H30 119.6 . .
C26 C30 H30 119.6 . .
O14 C32 O13 124.4(10) . .
O14 C32 C28 117.0(10) . .
O13 C32 C28 118.5(10) . .
C35B C34 C37B 112.4(18) . .
C35B C34 C35A 24(2) . .
C37B C34 C35A 100(2) . .
C35B C34 C33 123.2(13) . .
C37B C34 C33 123.2(13) . .
C35A C34 C33 136(2) . .
C35B C34 C37A 120.1(17) . .
C37B C34 C37A 50.8(16) . .
C35A C34 C37A 96(2) . .
C33 C34 C37A 104.1(16) . .
C39B C36B C35B 123(2) . .
C39B C36B H36B 118.7 . .
C35B C36B H36B 118.7 . .
C38B C37B C34 126(2) . .
C38B C37B H37B 116.8 . .
C34 C37B H37B 116.8 . .
C37B C38B C39B 119(2) . .
C37B C38B H38B 120.3 . .
C39B C38B H38B 120.3 . .
C36B C39B C38B 116(2) . .
C36B C39B C40B 121.3(17) . .
C38B C39B C40B 122.7(16) . .
O16 C40B C39B 109.9(15) . .
O16 C40B H40A 109.7 . .
C39B C40B H40A 109.7 . .
O16 C40B H40B 109.7 . .
C39B C40B H40B 109.7 . .
H40A C40B H40B 108.2 . .
C36B C35B C34 123(2) . .
C36B C35B H35B 118.5 . .
C34 C35B H35B 118.5 . .
C35A C36A C39A 119(4) . .
C35A C36A H36A 120.7 . .
C39A C36A H36A 120.7 . .
C38A C37A C34 117(4) . .
C38A C37A H37A 121.7 . .
C34 C37A H37A 121.7 . .
C37A C38A C39A 128(4) . .
C37A C38A H38A 115.9 . .
C39A C38A H38A 115.9 . .
C36A C39A C38A 116(3) . .
C36A C39A C40A 117(3) . .
C38A C39A C40A 127(3) . .
O16 C40A C39A 112(3) . .
O16 C40A H40C 109.2 . .
C39A C40A H40C 109.2 . .
O16 C40A H40D 109.2 . .
C39A C40A H40D 109.2 . .
H40C C40A H40D 107.9 . .
C36A C35A C34 129(4) . .
C36A C35A H35A 115.3 . .
C34 C35A H35A 115.3 . .
C43 C41 O16 121.0(11) . .
C43 C41 C42 121.4(11) . .
O16 C41 C42 117.4(10) . .
C44 C42 C41 119.0(10) . .
C44 C42 H42 120.5 . .
C41 C42 H42 120.5 . .
C41 C43 C45 120.1(11) . .
C41 C43 H43 119.9 . .
C45 C43 H43 119.9 . .
C42 C44 C46 120.2(9) . .
C42 C44 C48 119.8(9) . .
C46 C44 C48 119.9(10) . .
C43 C45 C46 119.8(10) . .
C43 C45 C47 119.1(9) . .
C46 C45 C47 121.0(9) . .
C44 C46 C45 118.9(10) . .
C44 C46 H46 120.5 . .
C45 C46 H46 120.5 . .
O17 C47 O18 122.9(10) . .
O17 C47 C45 119.7(9) . .
O18 C47 C45 117.3(9) . .
O19 C48 O20 120.4(9) . .
O19 C48 C44 120.6(9) . .
O20 C48 C44 119.0(9) . .
O19 C48 Zn1 66.7(5) . 1_565
O20 C48 Zn1 53.7(5) . 1_565
C44 C48 Zn1 172.6(7) . 1_565
N2 C100 H10A 109.5 . .
N2 C100 H10B 109.5 . .
H10A C100 H10B 109.5 . .
N2 C100 H10C 109.5 . .
H10A C100 H10C 109.5 . .
H10B C100 H10C 109.5 . .
C124 N1 C125 127(4) . .
C124 N1 H1A 105.5 . .
C125 N1 H1A 105.5 . .
C124 N1 H1B 105.5 . .
C125 N1 H1B 105.5 . .
H1A N1 H1B 106.1 . .
N2 C202 H20A 109.5 . .
N2 C202 H20B 109.5 . .
H20A C202 H20B 109.5 . .
N2 C202 H20C 109.5 . .
H20A C202 H20C 109.5 . .
H20B C202 H20C 109.5 . .
N1 C124 H12G 109.5 . .
N1 C124 H12B 109.5 . .
H12G C124 H12B 109.5 . .
N1 C124 H12C 109.5 . .
H12G C124 H12C 109.5 . .
H12B C124 H12C 109.5 . .
C202 N2 C100 121.0(18) . .
C202 N2 H2A 107.1 . .
C100 N2 H2A 107.1 . .
C202 N2 H2B 107.1 . .
C100 N2 H2B 107.1 . .
H2A N2 H2B 106.8 . .
C1 O1 Zn1 122.9(7) . .
C1 O2 Zn2 137.4(7) . .
C8 O5 C9 118.5(10) . .
C17 O6 C16 115.4(9) . .
O6 C16 C15 105.7(11) . .
O6 C16 H16A 110.6 . .
C15 C16 H16A 110.6 . .
O6 C16 H16B 110.6 . .
C15 C16 H16B 110.6 . .
H16A C16 H16B 108.7 . .
O6 C17 C18 126.6(9) . .
O6 C17 C19 114.6(9) . .
C18 C17 C19 118.7(9) . .
C17 C18 C20 120.1(9) . .
C17 C18 H18 120.0 . .
C20 C18 H18 120.0 . .
C24 O7 Zn2 138.3(7) . 2_856
C24 O8 Zn3 120.2(6) . 1_655
C23 O9 Zn3 102.7(6) . .
C23 O9 Zn2 129.1(6) . 2_756
Zn3 O9 Zn2 101.5(3) . 2_756
C25 O11 Zn1 103.6(6) . .
C25 O11 Zn2 132.9(6) . .
Zn1 O11 Zn2 106.0(3) . .
C32 O13 Zn1 120.6(7) . 1_655
C32 O14 Zn2 142.4(7) . 1_655
C31 C29 C28 120.6(9) . .
C31 C29 H29 119.7 . .
C28 C29 H29 119.7 . .
C30 C31 C29 120.7(10) . .
C30 C31 O15 116.2(9) . .
C29 C31 O15 123.0(9) . .
O15 C33 C34 107.9(11) . .
O15 C33 H33A 110.1 . .
C34 C33 H33A 110.1 . .
O15 C33 H33B 110.1 . .
C34 C33 H33B 110.1 . .
H33A C33 H33B 108.4 . .
C31 O15 C33 117.5(9) . .
C40A O16 C41 122.3(16) . .
C40A O16 C40B 113.6(17) . .
C41 O16 C40B 123.8(11) . .
C47 O17 Zn3 116.6(7) . 1_574
C47 O18 Zn2 147.2(7) . 2_775
C48 O19 Zn1 83.3(6) . 1_565
C48 O20 Zn1 95.9(6) . 1_565
O1 Zn1 O13 103.1(3) . 1_455
O1 Zn1 O11 100.6(3) . .
O13 Zn1 O11 109.1(3) 1_455 .
O1 Zn1 O20 94.9(3) . 1_545
O13 Zn1 O20 104.6(3) 1_455 1_545
O11 Zn1 O20 138.3(3) . 1_545
O1 Zn1 O19 154.3(3) . 1_545
O13 Zn1 O19 90.7(3) 1_455 1_545
O11 Zn1 O19 95.0(3) . 1_545
O20 Zn1 O19 60.4(3) 1_545 1_545
O1 Zn1 C48 125.0(3) . 1_545
O13 Zn1 C48 98.8(3) 1_455 1_545
O11 Zn1 C48 118.6(3) . 1_545
O20 Zn1 C48 30.4(3) 1_545 1_545
O19 Zn1 C48 29.9(3) 1_545 1_545
O14 Zn2 O7 175.2(3) 1_455 2_856
O14 Zn2 O18 83.3(3) 1_455 2_775
O7 Zn2 O18 97.8(3) 2_856 2_775
O14 Zn2 O2 95.7(3) 1_455 .
O7 Zn2 O2 83.1(3) 2_856 .
O18 Zn2 O2 178.7(3) 2_775 .
O14 Zn2 O11 88.3(3) 1_455 .
O7 Zn2 O11 96.4(3) 2_856 .
O18 Zn2 O11 90.8(3) 2_775 .
O2 Zn2 O11 90.0(3) . .
O14 Zn2 O9 90.9(3) 1_455 2_756
O7 Zn2 O9 84.5(3) 2_856 2_756
O18 Zn2 O9 86.2(3) 2_775 2_756
O2 Zn2 O9 93.0(3) . 2_756
O11 Zn2 O9 177.0(3) . 2_756
O4A Zn3 O17 135.3(10) 1_545 1_536
O4A Zn3 O8 94.9(7) 1_545 1_455
O17 Zn3 O8 104.6(3) 1_536 1_455
O4A Zn3 O9 103.7(10) 1_545 .
O17 Zn3 O9 108.1(3) 1_536 .
O8 Zn3 O9 107.3(3) 1_455 .
O4A Zn3 O3 43.1(10) 1_545 1_545
O17 Zn3 O3 92.3(6) 1_536 1_545
O8 Zn3 O3 107.6(5) 1_455 1_545
O9 Zn3 O3 133.1(5) . 1_545
O4A Zn3 O4 18.0(8) 1_545 1_545
O17 Zn3 O4 152.4(7) 1_536 1_545
O8 Zn3 O4 91.0(6) 1_455 1_545
O9 Zn3 O4 88.2(6) . 1_545
O3 Zn3 O4 60.9(7) 1_545 1_545
O4A Zn3 C5 12.0(12) 1_545 1_545
O17 Zn3 C5 123.4(10) 1_536 1_545
O8 Zn3 C5 99.0(9) 1_455 1_545
O9 Zn3 C5 112.7(9) . 1_545
O3 Zn3 C5 31.2(10) 1_545 1_545
O4 Zn3 C5 29.9(11) 1_545 1_545
N1 C125 H12D 109.5 . .
N1 C125 H12E 109.5 . .
H12D C125 H12E 109.5 . .
N1 C125 H12F 109.5 . .
H12D C125 H12F 109.5 . .
H12E C125 H12F 109.5 . .

loop_
_geom_bond_atom_site_label_1
_geom_bond_atom_site_label_2
_geom_bond_distance
_geom_bond_site_symmetry_2
C1 O1 1.249(12) .
C1 O2 1.252(13) .
C1 C2 1.509(14) .
C2 C3 1.368(14) .
C2 C6 1.385(17) .
C3 C4 1.389(18) .
C3 H3 0.9500 .
C4 C7 1.38(2) .
C4 C5A 1.44(4) .
C4 C5 1.67(5) .
C5 O4 1.21(5) .
C5 O3 1.26(4) .
C5 Zn3 2.42(4) 1_565
O3 Zn3 2.19(2) 1_565
O4 Zn3 2.21(2) 1_565
C5A O4A 1.30(4) .
C5A O3A 1.40(4) .
O4A Zn3 1.89(2) 1_565
C6 C8 1.389(17) .
C6 H6 0.9500 .
C7 C8 1.386(18) .
C7 H7 0.9500 .
C8 O5 1.384(15) .
C9 O5 1.428(19) .
C9 C10 1.494(19) .
C9 H9A 0.9900 .
C9 H9B 0.9900 .
C10 C12A 1.26(3) .
C10 C11 1.26(3) .
C10 C11A 1.56(4) .
C10 C12 1.56(3) .
C11 C13 1.31(4) .
C11 H11 0.9500 .
C12 C14 1.48(5) .
C12 H12 0.9500 .
C13 C15 1.43(4) .
C13 H13 0.9500 .
C11A C13A 1.37(5) .
C11A H11A 0.9500 .
C12A C14A 1.39(5) .
C12A H12A 0.9500 .
C13A C15 1.32(4) .
C13A H13A 0.9500 .
C15 C14A 1.26(3) .
C15 C16 1.552(17) .
C15 C14 1.60(5) .
C14 H14 0.9500 .
C14A H14A 0.9500 .
C19 C21 1.359(14) .
C19 C17 1.430(14) .
C19 H19 0.9500 .
C20 C22 1.378(14) .
C20 C18 1.398(15) .
C20 C24 1.498(14) .
C21 C22 1.388(13) .
C21 C23 1.503(14) .
C22 H22 0.9500 .
C23 O10 1.229(13) .
C23 O9 1.294(12) .
C24 O7 1.256(12) .
C24 O8 1.279(12) .
C25 O12 1.211(12) .
C25 O11 1.324(12) .
C25 C26 1.475(15) .
C26 C27 1.386(14) .
C26 C30 1.418(15) .
C27 C28 1.401(14) .
C27 H27 0.9500 .
C28 C29 1.395(14) .
C28 C32 1.442(14) .
C30 C31 1.365(14) .
C30 H30 0.9500 .
C32 O14 1.254(12) .
C32 O13 1.299(13) .
C34 C35B 1.349(11) .
C34 C37B 1.350(11) .
C34 C35A 1.38(5) .
C34 C33 1.464(17) .
C34 C37A 1.83(4) .
C36B C39B 1.347(11) .
C36B C35B 1.348(11) .
C36B H36B 0.9500 .
C37B C38B 1.347(11) .
C37B H37B 0.9500 .
C38B C39B 1.349(11) .
C38B H38B 0.9500 .
C39B C40B 1.53(3) .
C40B O16 1.41(2) .
C40B H40A 0.9900 .
C40B H40B 0.9900 .
C35B H35B 0.9500 .
C36A C35A 1.29(5) .
C36A C39A 1.369(19) .
C36A H36A 0.9500 .
C37A C38A 1.20(5) .
C37A H37A 0.9500 .
C38A C39A 1.40(5) .
C38A H38A 0.9500 .
C39A C40A 1.47(4) .
C40A O16 1.40(3) .
C40A H40C 0.9900 .
C40A H40D 0.9900 .
C35A H35A 0.9500 .
C41 C43 1.326(16) .
C41 O16 1.397(13) .
C41 C42 1.428(15) .
C42 C44 1.382(15) .
C42 H42 0.9500 .
C43 C45 1.394(16) .
C43 H43 0.9500 .
C44 C46 1.385(14) .
C44 C48 1.488(13) .
C45 C46 1.422(14) .
C45 C47 1.478(15) .
C46 H46 0.9500 .
C47 O17 1.249(12) .
C47 O18 1.273(12) .
C48 O19 1.267(12) .
C48 O20 1.283(12) .
C48 Zn1 2.521(10) 1_565
C100 N2 1.43(2) .
C100 H10A 0.9800 .
C100 H10B 0.9800 .
C100 H10C 0.9800 .
N1 C124 1.48(3) .
N1 C125 1.50(4) .
N1 H1A 0.9200 .
N1 H1B 0.9200 .
C202 N2 1.42(2) .
C202 H20A 0.9800 .
C202 H20B 0.9800 .
C202 H20C 0.9800 .
C124 H12G 0.9800 .
C124 H12B 0.9800 .
C124 H12C 0.9800 .
N2 H2A 0.9200 .
N2 H2B 0.9200 .
O1 Zn1 1.977(7) .
O2 Zn2 2.149(8) .
O6 C17 1.364(13) .
O6 C16 1.437(16) .
C16 H16A 0.9900 .
C16 H16B 0.9900 .
C17 C18 1.380(14) .
C18 H18 0.9500 .
O7 Zn2 1.999(7) 2_856
O8 Zn3 2.028(7) 1_655
O9 Zn3 2.051(6) .
O9 Zn2 2.253(7) 2_756
O11 Zn1 2.005(7) .
O11 Zn2 2.150(7) .
O13 Zn1 1.982(7) 1_655
O14 Zn2 1.986(8) 1_655
C29 C31 1.385(14) .
C29 H29 0.9500 .
C31 O15 1.401(12) .
C33 O15 1.446(13) .
C33 H33A 0.9900 .
C33 H33B 0.9900 .
O17 Zn3 1.941(7) 1_574
O18 Zn2 2.129(7) 2_775
O19 Zn1 2.331(7) 1_565
O20 Zn1 2.041(7) 1_565
Zn1 O13 1.982(7) 1_455
Zn1 O20 2.041(7) 1_545
Zn1 O19 2.331(7) 1_545
Zn1 C48 2.521(10) 1_545
Zn2 O14 1.986(8) 1_455
Zn2 O7 1.999(7) 2_856
Zn2 O18 2.129(7) 2_775
Zn2 O9 2.253(7) 2_756
Zn3 O4A 1.89(2) 1_545
Zn3 O17 1.941(7) 1_536
Zn3 O8 2.028(7) 1_455
Zn3 O3 2.19(2) 1_545
Zn3 O4 2.21(2) 1_545
Zn3 C5 2.42(4) 1_545
C125 H12D 0.9800 .
C125 H12E 0.9800 .
C125 H12F 0.9800 .

loop_
_geom_torsion_atom_site_label_1
_geom_torsion_atom_site_label_2
_geom_torsion_atom_site_label_3
_geom_torsion_atom_site_label_4
_geom_torsion
_geom_torsion_site_symmetry_1
_geom_torsion_site_symmetry_4
O1 C1 C2 C3 -172.8(10) . .
O2 C1 C2 C3 8.2(16) . .
O1 C1 C2 C6 6.8(16) . .
O2 C1 C2 C6 -172.1(11) . .
C6 C2 C3 C4 -0.6(18) . .
C1 C2 C3 C4 179.1(10) . .
C2 C3 C4 C7 0.1(18) . .
C2 C3 C4 C5A 177.9(19) . .
C2 C3 C4 C5 177.2(15) . .
C7 C4 C5 O4 158(2) . .
C3 C4 C5 O4 -18(3) . .
C5A C4 C5 O4 163(7) . .
C7 C4 C5 O3 -10(4) . .
C3 C4 C5 O3 174(2) . .
C5A C4 C5 O3 -5(4) . .
C7 C4 C5 Zn3 23(12) . 1_565
C3 C4 C5 Zn3 -153(10) . 1_565
C5A C4 C5 Zn3 28(8) . 1_565
O4 C5 O3 Zn3 6(4) . 1_565
C4 C5 O3 Zn3 173.2(19) . 1_565
O3 C5 O4 Zn3 -6(4) . 1_565
C4 C5 O4 Zn3 -171(3) . 1_565
C7 C4 C5A O4A 171(2) . .
C3 C4 C5A O4A -7(4) . .
C5 C4 C5A O4A -5(4) . .
C7 C4 C5A O3A -13(3) . .
C3 C4 C5A O3A 169(2) . .
C5 C4 C5A O3A 171(7) . .
O3A C5A O4A Zn3 8(4) . 1_565
C4 C5A O4A Zn3 -176.1(17) . 1_565
C3 C2 C6 C8 3.8(19) . .
C1 C2 C6 C8 -175.8(12) . .
C3 C4 C7 C8 -2.9(19) . .
C5A C4 C7 C8 178.9(17) . .
C5 C4 C7 C8 -179(2) . .
C4 C7 C8 O5 178.2(13) . .
C4 C7 C8 C6 6(2) . .
C2 C6 C8 C7 -7(2) . .
C2 C6 C8 O5 -178.1(13) . .
O5 C9 C10 C12A 101(3) . .
O5 C9 C10 C11 -136(3) . .
O5 C9 C10 C11A -89(3) . .
O5 C9 C10 C12 43(2) . .
C12A C10 C11 C13 -47(5) . .
C9 C10 C11 C13 176(3) . .
C11A C10 C11 C13 83(5) . .
C12 C10 C11 C13 -2(5) . .
C12A C10 C12 C14 73(4) . .
C11 C10 C12 C14 7(5) . .
C9 C10 C12 C14 -172(3) . .
C11A C10 C12 C14 -36(4) . .
C10 C11 C13 C15 2(6) . .
C12A C10 C11A C13A -7(5) . .
C11 C10 C11A C13A -66(4) . .
C9 C10 C11A C13A -178(3) . .
C12 C10 C11A C13A 47(4) . .
C11 C10 C12A C14A 64(4) . .
C9 C10 C12A C14A -160(3) . .
C11A C10 C12A C14A 29(5) . .
C12 C10 C12A C14A -62(4) . .
C10 C11A C13A C15 -11(7) . .
C11A C13A C15 C14A 6(7) . .
C11A C13A C15 C13 83(6) . .
C11A C13A C15 C16 -172(4) . .
C11A C13A C15 C14 -41(6) . .
C11 C13 C15 C14A 33(4) . .
C11 C13 C15 C13A -83(5) . .
C11 C13 C15 C16 -178(3) . .
C11 C13 C15 C14 -6(5) . .
C10 C12 C14 C15 -9(5) . .
C14A C15 C14 C12 -57(3) . .
C13A C15 C14 C12 47(4) . .
C13 C15 C14 C12 9(5) . .
C16 C15 C14 C12 -179(2) . .
C13A C15 C14A C12A 18(6) . .
C13 C15 C14A C12A -18(5) . .
C16 C15 C14A C12A -165(3) . .
C14 C15 C14A C12A 115(5) . .
C10 C12A C14A C15 -37(6) . .
C17 C19 C21 C22 -0.5(15) . .
C17 C19 C21 C23 177.9(9) . .
C18 C20 C22 C21 0.0(14) . .
C24 C20 C22 C21 177.4(9) . .
C19 C21 C22 C20 2.2(14) . .
C23 C21 C22 C20 -176.2(9) . .
C19 C21 C23 O10 165.4(10) . .
C22 C21 C23 O10 -16.2(15) . .
C19 C21 C23 O9 -16.2(15) . .
C22 C21 C23 O9 162.3(9) . .
C22 C20 C24 O7 -162.9(9) . .
C18 C20 C24 O7 14.6(13) . .
C22 C20 C24 O8 15.3(14) . .
C18 C20 C24 O8 -167.1(9) . .
O12 C25 C26 C27 -22.6(16) . .
O11 C25 C26 C27 156.4(9) . .
O12 C25 C26 C30 158.8(10) . .
O11 C25 C26 C30 -22.2(15) . .
C30 C26 C27 C28 1.5(15) . .
C25 C26 C27 C28 -177.2(9) . .
C26 C27 C28 C29 -2.3(15) . .
C26 C27 C28 C32 178.5(10) . .
C27 C26 C30 C31 -1.1(16) . .
C25 C26 C30 C31 177.6(10) . .
C29 C28 C32 O14 25.4(14) . .
C27 C28 C32 O14 -155.4(9) . .
C29 C28 C32 O13 -157.0(9) . .
C27 C28 C32 O13 22.3(14) . .
C35B C34 C37B C38B -2(3) . .
C35A C34 C37B C38B 19(4) . .
C33 C34 C37B C38B -170(2) . .
C37A C34 C37B C38B 109(3) . .
C34 C37B C38B C39B 0(3) . .
C35B C36B C39B C38B -4(3) . .
C35B C36B C39B C40B 174(2) . .
C37B C38B C39B C36B 3(3) . .
C37B C38B C39B C40B -175(2) . .
C36B C39B C40B O16 -110(2) . .
C38B C39B C40B O16 68(3) . .
C39B C36B C35B C34 2(3) . .
C37B C34 C35B C36B 1.0(19) . .
C35A C34 C35B C36B -61(6) . .
C33 C34 C35B C36B 169(2) . .
C37A C34 C35B C36B -56(3) . .
C35B C34 C37A C38A 26(5) . .
C37B C34 C37A C38A -69(4) . .
C35A C34 C37A C38A 28(5) . .
C33 C34 C37A C38A 169(4) . .
C34 C37A C38A C39A -14(7) . .
C35A C36A C39A C38A -14(6) . .
C35A C36A C39A C40A 170(4) . .
C37A C38A C39A C36A 5(8) . .
C37A C38A C39A C40A -180(5) . .
C36A C39A C40A O16 58(5) . .
C38A C39A C40A O16 -117(4) . .
C39A C36A C35A C34 44(8) . .
C35B C34 C35A C36A 130(11) . .
C37B C34 C35A C36A 6(7) . .
C33 C34 C35A C36A -163(4) . .
C37A C34 C35A C36A -46(6) . .
C43 C41 C42 C44 1.7(19) . .
O16 C41 C42 C44 176.8(11) . .
O16 C41 C43 C45 -179.4(12) . .
C42 C41 C43 C45 -5(2) . .
C41 C42 C44 C46 -2.0(16) . .
C41 C42 C44 C48 -179.1(10) . .
C41 C43 C45 C46 7.5(18) . .
C41 C43 C45 C47 -176.9(11) . .
C42 C44 C46 C45 5.0(16) . .
C48 C44 C46 C45 -177.9(9) . .
C43 C45 C46 C44 -7.7(17) . .
C47 C45 C46 C44 176.8(10) . .
C43 C45 C47 O17 5.2(16) . .
C46 C45 C47 O17 -179.3(10) . .
C43 C45 C47 O18 -176.3(10) . .
C46 C45 C47 O18 -0.7(15) . .
C42 C44 C48 O19 166.1(10) . .
C46 C44 C48 O19 -11.0(15) . .
C42 C44 C48 O20 -13.3(15) . .
C46 C44 C48 O20 169.6(9) . .
C42 C44 C48 Zn1 -8(6) . 1_565
C46 C44 C48 Zn1 175(5) . 1_565
O2 C1 O1 Zn1 2.2(17) . .
C2 C1 O1 Zn1 -176.6(7) . .
O1 C1 O2 Zn2 -26.2(19) . .
C2 C1 O2 Zn2 152.6(8) . .
C7 C8 O5 C9 -171.3(14) . .
C6 C8 O5 C9 0(2) . .
C10 C9 O5 C8 176.5(14) . .
C17 O6 C16 C15 -178.5(12) . .
C14A C15 C16 O6 17(3) . .
C13A C15 C16 O6 -166(3) . .
C13 C15 C16 O6 -125(2) . .
C14 C15 C16 O6 61(2) . .
C16 O6 C17 C18 -2.0(18) . .
C16 O6 C17 C19 174.2(11) . .
C21 C19 C17 O6 180.0(9) . .
C21 C19 C17 C18 -3.5(15) . .
O6 C17 C18 C20 -178.3(10) . .
C19 C17 C18 C20 5.7(16) . .
C22 C20 C18 C17 -4.0(15) . .
C24 C20 C18 C17 178.4(9) . .
O8 C24 O7 Zn2 -20.8(16) . 2_856
C20 C24 O7 Zn2 157.3(7) . 2_856
O7 C24 O8 Zn3 -19.8(13) . 1_655
C20 C24 O8 Zn3 162.1(6) . 1_655
O10 C23 O9 Zn3 1.8(12) . .
C21 C23 O9 Zn3 -176.7(7) . .
O10 C23 O9 Zn2 118.3(10) . 2_756
C21 C23 O9 Zn2 -60.2(13) . 2_756
O12 C25 O11 Zn1 -1.1(11) . .
C26 C25 O11 Zn1 179.9(8) . .
O12 C25 O11 Zn2 126.7(9) . .
C26 C25 O11 Zn2 -52.4(13) . .
O14 C32 O13 Zn1 -19.2(13) . 1_655
C28 C32 O13 Zn1 163.3(7) . 1_655
O13 C32 O14 Zn2 -8.4(17) . 1_655
C28 C32 O14 Zn2 169.0(7) . 1_655
C27 C28 C29 C31 2.7(15) . .
C32 C28 C29 C31 -178.0(9) . .
C26 C30 C31 C29 1.6(16) . .
C26 C30 C31 O15 179.6(9) . .
C28 C29 C31 C30 -2.4(16) . .
C28 C29 C31 O15 179.7(9) . .
C35B C34 C33 O15 41(2) . .
C37B C34 C33 O15 -152.7(17) . .
C35A C34 C33 O15 14(4) . .
C37A C34 C33 O15 -100.7(18) . .
C30 C31 O15 C33 165.9(10) . .
C29 C31 O15 C33 -16.1(14) . .
C34 C33 O15 C31 -162.7(11) . .
C39A C40A O16 C41 167(2) . .
C39A C40A O16 C40B -19(3) . .
C43 C41 O16 C40A -6(3) . .
C42 C41 O16 C40A 179(2) . .
C43 C41 O16 C40B -179.0(16) . .
C42 C41 O16 C40B 6(2) . .
C39B C40B O16 C40A 19(3) . .
C39B C40B O16 C41 -168.0(14) . .
O18 C47 O17 Zn3 5.6(14) . 1_574
C45 C47 O17 Zn3 -175.9(7) . 1_574
O17 C47 O18 Zn2 -36.9(19) . 2_775
C45 C47 O18 Zn2 144.6(10) . 2_775
O20 C48 O19 Zn1 0.2(9) . 1_565
C44 C48 O19 Zn1 -179.2(9) . 1_565
O19 C48 O20 Zn1 -0.2(10) . 1_565
C44 C48 O20 Zn1 179.2(8) . 1_565
C1 O1 Zn1 O13 -69.1(9) . 1_455
C1 O1 Zn1 O11 43.5(9) . .
C1 O1 Zn1 O20 -175.4(9) . 1_545
C1 O1 Zn1 O19 169.9(8) . 1_545
C1 O1 Zn1 C48 -180.0(8) . 1_545
C25 O11 Zn1 O1 79.0(6) . .
Zn2 O11 Zn1 O1 -63.9(4) . .
C25 O11 Zn1 O13 -173.0(6) . 1_455
Zn2 O11 Zn1 O13 44.1(4) . 1_455
C25 O11 Zn1 O20 -30.9(8) . 1_545
Zn2 O11 Zn1 O20 -173.8(3) . 1_545
C25 O11 Zn1 O19 -80.5(6) . 1_545
Zn2 O11 Zn1 O19 136.6(3) . 1_545
C25 O11 Zn1 C48 -61.1(7) . 1_545
Zn2 O11 Zn1 C48 156.0(3) . 1_545
C1 O2 Zn2 O14 84.7(11) . 1_455
C1 O2 Zn2 O7 -100.0(11) . 2_856
C1 O2 Zn2 O18 125(13) . 2_775
C1 O2 Zn2 O11 -3.6(11) . .
C1 O2 Zn2 O9 176.0(11) . 2_756
C25 O11 Zn2 O14 -177.1(8) . 1_455
Zn1 O11 Zn2 O14 -50.2(3) . 1_455
C25 O11 Zn2 O7 1.6(9) . 2_856
Zn1 O11 Zn2 O7 128.5(3) . 2_856
C25 O11 Zn2 O18 99.6(8) . 2_775
Zn1 O11 Zn2 O18 -133.5(3) . 2_775
C25 O11 Zn2 O2 -81.4(8) . .
Zn1 O11 Zn2 O2 45.5(3) . .
C25 O11 Zn2 O9 108(5) . 2_756
Zn1 O11 Zn2 O9 -126(5) . 2_756
C23 O9 Zn3 O4A -78.5(10) . 1_545
Zn2 O9 Zn3 O4A 146.7(8) 2_756 1_545
C23 O9 Zn3 O17 69.7(7) . 1_536
Zn2 O9 Zn3 O17 -65.2(4) 2_756 1_536
C23 O9 Zn3 O8 -178.1(6) . 1_455
Zn2 O9 Zn3 O8 47.1(3) 2_756 1_455
C23 O9 Zn3 O3 -41.6(10) . 1_545
Zn2 O9 Zn3 O3 -176.5(7) 2_756 1_545
C23 O9 Zn3 O4 -87.6(9) . 1_545
Zn2 O9 Zn3 O4 137.6(6) 2_756 1_545
C23 O9 Zn3 C5 -70.1(12) . 1_545
Zn2 O9 Zn3 C5 155.0(10) 2_756 1_545
